data_7700783
loop_
_publ_author_name
'Gazis, Theodore A.'
'Dasgupta, Ayan'
'Hill, Michael S.'
'Rawson, Jeremy M.'
'Wirth, Thomas'
'Melen, Rebecca L.'

_publ_section_title
;
 Reactions of hydrazones and hydrazides with Lewis acidic boranes.
;
_journal_issue 33
_journal_name_full 'Dalton transactions (Cambridge, England : 2003)'
_journal_page_first 12391
_journal_page_last 12395
_journal_paper_doi 10.1039/c9dt01359h
_journal_volume 48
_journal_year 2019
_chemical_formula_moiety 'C56 H30 B2 F18 N4, 2 (C H2 Cl2)'
_chemical_formula_sum 'C58 H34 B2 Cl4 F18 N4'
_chemical_formula_weight 1292.31
_chemical_properties_physical Moisture-sensitive
_space_group_crystal_system triclinic
_space_group_IT_number 2
_space_group_name_Hall '-P 1'
_space_group_name_H-M_alt 'P -1'
_symmetry_space_group_name_Hall '-P 1'
_symmetry_space_group_name_H-M 'P -1'
_atom_sites_solution_hydrogens geom
_atom_sites_solution_primary intrinsic
_atom_sites_solution_secondary difmap
_audit_creation_method SHELXL-2017/1
_audit_update_record
;
2019-02-14 deposited with the CCDC.    2019-06-20 downloaded from the CCDC.
;
_cell_angle_alpha 103.791(5)
_cell_angle_beta 98.886(5)
_cell_angle_gamma 90.099(5)
_cell_formula_units_Z 1
_cell_length_a 9.4053(6)
_cell_length_b 11.2224(7)
_cell_length_c 13.6936(8)
_cell_measurement_reflns_used 2576
_cell_measurement_temperature 293(2)
_cell_measurement_theta_max 26.8390
_cell_measurement_theta_min 4.0640
_cell_volume 1385.73(15)
_computing_cell_refinement 'CrysAlisPro 1.171.39.45b (Rigaku OD, 2018)'
_computing_data_collection 'CrysAlisPro 1.171.39.45b (Rigaku OD, 2018)'
_computing_data_reduction 'CrysAlisPro 1.171.39.45b (Rigaku OD, 2018)'
_computing_molecular_graphics 'Mercury CCDC'
_computing_structure_refinement 'SHELXL-2017/1 (Sheldrick, 2017)'
_computing_structure_solution SHELXS
_diffrn_ambient_temperature 293(2)
_diffrn_measured_fraction_theta_full 0.992
_diffrn_measured_fraction_theta_max 0.957
_diffrn_measurement_device_type 'SuperNova, Dual, Cu at home/near, Atlas'
_diffrn_measurement_method 'omega scans'
_diffrn_radiation_type MoK\a
_diffrn_radiation_wavelength 0.71073
_diffrn_reflns_av_R_equivalents 0.0411
_diffrn_reflns_av_unetI/netI 0.0860
_diffrn_reflns_Laue_measured_fraction_full 0.992
_diffrn_reflns_Laue_measured_fraction_max 0.957
_diffrn_reflns_limit_h_max 12
_diffrn_reflns_limit_h_min -9
_diffrn_reflns_limit_k_max 13
_diffrn_reflns_limit_k_min -14
_diffrn_reflns_limit_l_max 15
_diffrn_reflns_limit_l_min -17
_diffrn_reflns_number 10704
_diffrn_reflns_point_group_measured_fraction_full 0.992
_diffrn_reflns_point_group_measured_fraction_max 0.957
_diffrn_reflns_theta_full 25.242
_diffrn_reflns_theta_max 27.499
_diffrn_reflns_theta_min 3.504
_diffrn_source 'micro-focus sealed X-ray tube'
_exptl_absorpt_coefficient_mu 0.319
_exptl_absorpt_correction_T_max 1.000
_exptl_absorpt_correction_T_min 0.956
_exptl_absorpt_correction_type gaussian
_exptl_absorpt_process_details
;
CrysAlisPro 1.171.39.45b (Rigaku Oxford Diffraction, 2018)
Numerical absorption correction based on gaussian integration
over a multifaceted crystal model. Empirical absorption 
correction using spherical harmonics, implemented in SCALE3 
ABSPACK scaling algorithm.
;
_exptl_crystal_colour colorless
_exptl_crystal_density_diffrn 1.549
_exptl_crystal_description needle
_exptl_crystal_F_000 650
_exptl_crystal_size_max 0.123
_exptl_crystal_size_mid 0.043
_exptl_crystal_size_min 0.030
_refine_diff_density_max 0.655
_refine_diff_density_min -0.387
_refine_diff_density_rms 0.057
_refine_ls_extinction_method none
_refine_ls_goodness_of_fit_ref 1.030
_refine_ls_hydrogen_treatment constr
_refine_ls_matrix_type full
_refine_ls_number_parameters 393
_refine_ls_number_reflns 6091
_refine_ls_number_restraints 4
_refine_ls_restrained_S_all 1.031
_refine_ls_R_factor_all 0.1335
_refine_ls_R_factor_gt 0.0645
_refine_ls_shift/su_max 0.000
_refine_ls_shift/su_mean 0.000
_refine_ls_structure_factor_coef Fsqd
_refine_ls_weighting_details 'w=1/[\s^2^(Fo^2^)+(0.0403P)^2^+1.1033P] where P=(Fo^2^+2Fc^2^)/3'
_refine_ls_weighting_scheme calc
_refine_ls_wR_factor_gt 0.1206
_refine_ls_wR_factor_ref 0.1608
_reflns_Friedel_coverage 0.000
_reflns_number_gt 3327
_reflns_number_total 6091
_reflns_threshold_expression 'I > 2\s(I)'
_cod_data_source_file c9dt01359h2.cif
_cod_data_source_block rm1848h
_cod_depositor_comments 'Adding full bibliography for 7700782--7700789.cif.'
_cod_original_cell_volume 1385.73(16)
_cod_database_code 7700783
_shelx_shelxl_version_number 2017/1
_shelx_space_group_comment
;
The symmetry employed for this shelxl refinement is uniquely defined
by the following loop, which should always be used as a source of
symmetry information in preference to the above space-group names.
They are only intended as comments.
;
_oxdiff_exptl_absorpt_empirical_full_min 0.882
_oxdiff_exptl_absorpt_empirical_full_max 1.371
_oxdiff_exptl_absorpt_empirical_details
;
Empirical correction (ABSPACK) includes:
- Absorption correction using spherical harmonics
- Frame scaling
- Detector area scaling
;

loop_
_space_group_symop_operation_xyz
'x, y, z'
'-x, -y, -z'

loop_
_atom_site_label
_atom_site_type_symbol
_atom_site_fract_x
_atom_site_fract_y
_atom_site_fract_z
_atom_site_U_iso_or_equiv
_atom_site_adp_type
_atom_site_occupancy
_atom_site_site_symmetry_order
_atom_site_calc_flag
_atom_site_refinement_flags_posn
_atom_site_refinement_flags_adp
_atom_site_refinement_flags_occupancy
_atom_site_disorder_assembly
_atom_site_disorder_group
C11 C -0.1609(3) 0.9961(3) 0.2184(2) 0.0303(8) Uani 1 1 d . . . . .
C16 C -0.2159(3) 1.0933(3) 0.2835(3) 0.0345(8) Uani 1 1 d . . . . .
C12 C -0.1636(4) 1.0203(4) 0.1234(3) 0.0421(9) Uani 1 1 d . . . . .
C15 C -0.2726(4) 1.1979(4) 0.2595(3) 0.0448(9) Uani 1 1 d . . . . .
H15 H -0.309527 1.258163 0.307191 0.054 Uiso 1 1 calc R U . . .
C14 C -0.2718(4) 1.2087(4) 0.1626(3) 0.0509(10) Uani 1 1 d . . . . .
C13 C -0.2167(4) 1.1212(4) 0.0917(3) 0.0516(11) Uani 1 1 d . . . . .
H13 H -0.215340 1.129672 0.025873 0.062 Uiso 1 1 calc R U . . .
F12 F -0.1078(2) 0.9337(2) 0.05266(16) 0.0593(6) Uani 1 1 d . . . . .
F14 F -0.3279(3) 1.3098(2) 0.1350(2) 0.0768(8) Uani 1 1 d . . . . .
F16 F -0.2171(2) 1.08851(19) 0.38276(15) 0.0454(5) Uani 1 1 d . . . . .
B1 B -0.0938(4) 0.8708(4) 0.2432(3) 0.0281(8) Uani 1 1 d . . . . .
C21 C 0.0824(3) 0.8877(3) 0.2639(2) 0.0290(7) Uani 1 1 d . . . . .
C22 C 0.1717(3) 0.8450(3) 0.1916(2) 0.0335(8) Uani 1 1 d . . . . .
C26 C 0.1619(3) 0.9521(3) 0.3548(2) 0.0327(8) Uani 1 1 d . . . . .
C25 C 0.3083(3) 0.9696(3) 0.3784(3) 0.0404(9) Uani 1 1 d . . . . .
H25 H 0.353385 1.011936 0.442655 0.048 Uiso 1 1 calc R U . . .
C23 C 0.3201(3) 0.8589(3) 0.2067(3) 0.0407(9) Uani 1 1 d . . . . .
H23 H 0.373300 0.827794 0.155026 0.049 Uiso 1 1 calc R U . . .
C24 C 0.3845(3) 0.9209(4) 0.3018(3) 0.0424(9) Uani 1 1 d . . . . .
F22 F 0.11024(19) 0.7837(2) 0.09651(14) 0.0439(5) Uani 1 1 d . . . . .
F24 F 0.53105(19) 0.9342(2) 0.32157(18) 0.0603(7) Uani 1 1 d . . . . .
F26 F 0.08701(19) 1.00700(19) 0.43138(14) 0.0428(5) Uani 1 1 d . . . . .
C31 C -0.1563(3) 0.7430(3) 0.1610(2) 0.0299(8) Uani 1 1 d . . . . .
C36 C -0.2885(3) 0.7301(3) 0.0966(3) 0.0349(8) Uani 1 1 d . . . . .
C33 C -0.1355(4) 0.5217(3) 0.0822(3) 0.0399(9) Uani 1 1 d . . . . .
H33 H -0.083385 0.450891 0.078482 0.048 Uiso 1 1 calc R U . . .
C32 C -0.0871(3) 0.6311(3) 0.1499(2) 0.0354(8) Uani 1 1 d . . . . .
C35 C -0.3448(4) 0.6246(4) 0.0254(3) 0.0401(9) Uani 1 1 d . . . . .
H35 H -0.432568 0.623289 -0.016824 0.048 Uiso 1 1 calc R U . . .
C34 C -0.2648(4) 0.5231(4) 0.0204(3) 0.0421(9) Uani 1 1 d . . . . .
F32 F 0.04012(19) 0.62709(19) 0.21114(15) 0.0454(5) Uani 1 1 d . . . . .
F34 F -0.3160(2) 0.4169(2) -0.04792(16) 0.0589(7) Uani 1 1 d . . . . .
F36 F -0.37311(19) 0.8292(2) 0.10199(16) 0.0470(5) Uani 1 1 d . . . . .
N1 N -0.0741(3) 0.7631(3) 0.39145(19) 0.0295(6) Uani 1 1 d . . . . .
N2 N -0.1482(3) 0.8551(2) 0.34826(19) 0.0291(6) Uani 1 1 d . . . . .
H2A H -0.135304 0.926791 0.394130 0.035 Uiso 1 1 calc R U . . .
H2B H -0.242070 0.835507 0.334765 0.035 Uiso 1 1 calc R U . . .
C41 C -0.3143(3) 0.6687(3) 0.3907(2) 0.0298(7) Uani 1 1 d . . . . .
C46 C -0.3891(4) 0.7141(4) 0.4703(3) 0.0454(10) Uani 1 1 d . . . . .
H46 H -0.339350 0.754562 0.533767 0.054 Uiso 1 1 calc R U . . .
C45 C -0.5370(4) 0.6996(4) 0.4559(3) 0.0570(12) Uani 1 1 d . . . . .
H45 H -0.586994 0.732250 0.509031 0.068 Uiso 1 1 calc R U . . .
C44 C -0.6108(4) 0.6369(4) 0.3631(4) 0.0614(13) Uani 1 1 d . . . . .
H44 H -0.710528 0.626243 0.353736 0.074 Uiso 1 1 calc R U . . .
C42 C -0.3885(4) 0.6058(4) 0.2974(3) 0.0446(10) Uani 1 1 d . . . . .
H42 H -0.339048 0.574247 0.243740 0.054 Uiso 1 1 calc R U . . .
C43 C -0.5371(4) 0.5901(4) 0.2843(3) 0.0612(13) Uani 1 1 d . . . . .
H43 H -0.587161 0.547476 0.221642 0.073 Uiso 1 1 calc R U . . .
C47 C -0.1531(3) 0.6788(3) 0.4095(2) 0.0271(7) Uani 1 1 d . . . . .
C48 C -0.0740(3) 0.5871(3) 0.4560(2) 0.0291(7) Uani 1 1 d . . . . .
C49 C 0.0727(3) 0.6039(3) 0.4921(3) 0.0385(9) Uani 1 1 d . . . . .
H49 H 0.121971 0.673744 0.487348 0.046 Uiso 1 1 calc R U . . .
C50 C -0.1457(3) 0.4824(3) 0.4650(3) 0.0388(9) Uani 1 1 d . . . . .
H50 H -0.244198 0.470564 0.441834 0.047 Uiso 1 1 calc R U . . .
Cl1 Cl 0.35604(17) 0.20051(19) 0.19610(16) 0.1244(7) Uani 1 1 d D . . . .
C1SA C 0.1744(6) 0.2135(7) 0.1802(5) 0.120(3) Uani 0.654(18) 1 d D . P A 1
H1S1 H 0.130624 0.138350 0.187265 0.144 Uiso 0.654(18) 1 calc R U P A 1
H1S2 H 0.141697 0.221030 0.111295 0.144 Uiso 0.654(18) 1 calc R U P A 1
Cl2A Cl 0.1116(8) 0.3394(11) 0.2662(6) 0.121(2) Uani 0.654(18) 1 d D . P A 1
C1SB C 0.1744(6) 0.2135(7) 0.1802(5) 0.120(3) Uani 0.346(18) 1 d D . P A 2
H1S3 H 0.146571 0.254386 0.125636 0.144 Uiso 0.346(18) 1 calc R U P A 2
H1S4 H 0.129344 0.131710 0.158794 0.144 Uiso 0.346(18) 1 calc R U P A 2
Cl2B Cl 0.1134(16) 0.2861(14) 0.2777(12) 0.121(2) Uani 0.346(18) 1 d D . P A 2

loop_
_atom_site_aniso_label
_atom_site_aniso_U_11
_atom_site_aniso_U_22
_atom_site_aniso_U_33
_atom_site_aniso_U_23
_atom_site_aniso_U_13
_atom_site_aniso_U_12
C11 0.0264(16) 0.035(2) 0.0306(18) 0.0126(15) 0.0003(12) -0.0035(14)
C16 0.0372(18) 0.031(2) 0.035(2) 0.0113(16) 0.0012(14) -0.0016(15)
C12 0.043(2) 0.048(3) 0.041(2) 0.0199(19) 0.0110(16) 0.0036(17)
C15 0.050(2) 0.033(2) 0.052(2) 0.0161(19) 0.0021(17) 0.0059(17)
C14 0.050(2) 0.041(3) 0.071(3) 0.036(2) 0.003(2) 0.0075(19)
C13 0.054(2) 0.065(3) 0.049(2) 0.039(2) 0.0074(18) 0.005(2)
F12 0.0791(16) 0.0689(17) 0.0433(13) 0.0284(12) 0.0271(11) 0.0183(13)
F14 0.0874(18) 0.0592(18) 0.099(2) 0.0540(16) 0.0078(14) 0.0197(14)
F16 0.0612(13) 0.0384(13) 0.0364(12) 0.0087(10) 0.0074(9) 0.0110(10)
B1 0.0290(19) 0.034(2) 0.0241(19) 0.0110(16) 0.0065(14) 0.0013(16)
C21 0.0309(17) 0.0289(19) 0.0282(18) 0.0089(14) 0.0051(13) 0.0010(14)
C22 0.0348(18) 0.038(2) 0.0287(19) 0.0107(16) 0.0045(13) -0.0012(15)
C26 0.0316(18) 0.036(2) 0.0317(19) 0.0095(16) 0.0081(13) 0.0018(15)
C25 0.037(2) 0.044(2) 0.038(2) 0.0089(17) 0.0002(15) -0.0035(16)
C23 0.0308(19) 0.046(2) 0.049(2) 0.0155(19) 0.0145(15) 0.0040(16)
C24 0.0245(18) 0.046(2) 0.059(3) 0.019(2) 0.0045(16) -0.0018(16)
F22 0.0385(11) 0.0611(15) 0.0304(11) 0.0041(10) 0.0117(8) -0.0010(10)
F24 0.0238(11) 0.0740(18) 0.0785(17) 0.0119(13) 0.0046(10) -0.0019(10)
F26 0.0369(10) 0.0531(14) 0.0330(11) -0.0009(10) 0.0064(8) -0.0024(9)
C31 0.0291(17) 0.036(2) 0.0265(18) 0.0078(15) 0.0083(13) 0.0011(14)
C36 0.0311(18) 0.038(2) 0.036(2) 0.0094(16) 0.0061(14) 0.0021(15)
C33 0.039(2) 0.035(2) 0.044(2) 0.0046(17) 0.0093(16) -0.0001(16)
C32 0.0286(18) 0.044(2) 0.0337(19) 0.0109(17) 0.0025(14) -0.0016(15)
C35 0.0345(19) 0.046(2) 0.036(2) 0.0063(18) 0.0020(14) -0.0038(17)
C34 0.049(2) 0.039(2) 0.033(2) -0.0040(17) 0.0105(16) -0.0108(18)
F32 0.0384(11) 0.0407(13) 0.0535(13) 0.0115(10) -0.0040(9) 0.0054(9)
F34 0.0647(14) 0.0473(15) 0.0512(14) -0.0102(11) 0.0027(10) -0.0094(11)
F36 0.0335(11) 0.0481(14) 0.0544(13) 0.0085(11) -0.0016(9) 0.0070(9)
N1 0.0331(14) 0.0281(16) 0.0305(15) 0.0134(12) 0.0045(11) 0.0053(12)
N2 0.0283(14) 0.0279(16) 0.0331(15) 0.0107(12) 0.0056(11) 0.0035(11)
C41 0.0318(17) 0.0259(19) 0.0358(19) 0.0154(15) 0.0058(13) 0.0033(14)
C46 0.043(2) 0.048(3) 0.044(2) 0.0068(19) 0.0117(16) -0.0008(18)
C45 0.037(2) 0.068(3) 0.071(3) 0.018(2) 0.024(2) 0.006(2)
C44 0.032(2) 0.086(4) 0.076(3) 0.039(3) 0.006(2) -0.007(2)
C42 0.042(2) 0.057(3) 0.037(2) 0.0152(19) 0.0054(15) -0.0074(18)
C43 0.048(2) 0.089(4) 0.045(2) 0.022(2) -0.0060(18) -0.018(2)
C47 0.0346(17) 0.0264(19) 0.0217(16) 0.0071(14) 0.0065(12) 0.0012(14)
C48 0.0323(17) 0.0258(19) 0.0314(18) 0.0104(15) 0.0064(13) 0.0021(14)
C49 0.0372(19) 0.031(2) 0.051(2) 0.0210(17) 0.0025(15) -0.0038(15)
C50 0.0294(18) 0.037(2) 0.052(2) 0.0180(18) 0.0008(15) -0.0035(15)
Cl1 0.0835(10) 0.1394(17) 0.1702(18) 0.0668(14) 0.0351(10) 0.0222(10)
C1SA 0.073(4) 0.161(7) 0.102(5) -0.018(5) 0.019(3) -0.019(4)
Cl2A 0.1031(13) 0.107(6) 0.122(2) -0.033(4) 0.0144(13) 0.018(3)
C1SB 0.073(4) 0.161(7) 0.102(5) -0.018(5) 0.019(3) -0.019(4)
Cl2B 0.1031(13) 0.107(6) 0.122(2) -0.033(4) 0.0144(13) 0.018(3)

loop_
_atom_type_symbol
_atom_type_description
_atom_type_scat_dispersion_real
_atom_type_scat_dispersion_imag
_atom_type_scat_source
C C 0.0033 0.0016 'International Tables Vol C Tables 4.2.6.8 and 6.1.1.4'
H H 0.0000 0.0000 'International Tables Vol C Tables 4.2.6.8 and 6.1.1.4'
B B 0.0013 0.0007 'International Tables Vol C Tables 4.2.6.8 and 6.1.1.4'
N N 0.0061 0.0033 'International Tables Vol C Tables 4.2.6.8 and 6.1.1.4'
O O 0.0106 0.0060 'International Tables Vol C Tables 4.2.6.8 and 6.1.1.4'
F F 0.0171 0.0103 'International Tables Vol C Tables 4.2.6.8 and 6.1.1.4'
Cl Cl 0.1484 0.1585 'International Tables Vol C Tables 4.2.6.8 and 6.1.1.4'

loop_
_geom_angle_atom_site_label_1
_geom_angle_atom_site_label_2
_geom_angle_atom_site_label_3
_geom_angle
_geom_angle_site_symmetry_1
C12 C11 C16 110.3(3) .
C12 C11 B1 121.2(3) .
C16 C11 B1 128.4(3) .
F16 C16 C15 114.2(3) .
F16 C16 C11 119.0(3) .
C15 C16 C11 126.8(3) .
F12 C12 C13 116.0(3) .
F12 C12 C11 116.5(3) .
C13 C12 C11 127.5(4) .
C14 C15 C16 116.8(4) .
C14 C15 H15 121.6 .
C16 C15 H15 121.6 .
F14 C14 C15 118.9(4) .
F14 C14 C13 118.7(4) .
C15 C14 C13 122.4(4) .
C14 C13 C12 116.1(4) .
C14 C13 H13 121.9 .
C12 C13 H13 121.9 .
C11 B1 C21 108.5(3) .
C11 B1 C31 115.3(3) .
C21 B1 C31 114.1(3) .
C11 B1 N2 107.3(2) .
C21 B1 N2 108.8(2) .
C31 B1 N2 102.4(2) .
C26 C21 C22 110.8(3) .
C26 C21 B1 124.1(3) .
C22 C21 B1 125.1(3) .
F22 C22 C23 115.2(3) .
F22 C22 C21 118.5(3) .
C23 C22 C21 126.3(3) .
C25 C26 F26 115.0(3) .
C25 C26 C21 127.7(3) .
F26 C26 C21 117.3(3) .
C24 C25 C26 116.0(3) .
C24 C25 H25 122.0 .
C26 C25 H25 122.0 .
C24 C23 C22 116.3(3) .
C24 C23 H23 121.8 .
C22 C23 H23 121.8 .
F24 C24 C25 118.5(3) .
F24 C24 C23 118.7(3) .
C25 C24 C23 122.8(3) .
C36 C31 C32 111.2(3) .
C36 C31 B1 124.4(3) .
C32 C31 B1 124.4(3) .
F36 C36 C35 115.1(3) .
F36 C36 C31 118.6(3) .
C35 C36 C31 126.3(3) .
C34 C33 C32 116.3(4) .
C34 C33 H33 121.8 .
C32 C33 H33 121.8 .
F32 C32 C33 115.3(3) .
F32 C32 C31 118.4(3) .
C33 C32 C31 126.4(3) .
C34 C35 C36 116.5(3) .
C34 C35 H35 121.7 .
C36 C35 H35 121.7 .
C35 C34 F34 118.7(3) .
C35 C34 C33 123.2(3) .
F34 C34 C33 118.1(4) .
C47 N1 N2 116.9(2) .
N1 N2 B1 113.6(2) .
N1 N2 H2A 108.8 .
B1 N2 H2A 108.8 .
N1 N2 H2B 108.8 .
B1 N2 H2B 108.8 .
H2A N2 H2B 107.7 .
C42 C41 C46 119.6(3) .
C42 C41 C47 120.9(3) .
C46 C41 C47 119.3(3) .
C45 C46 C41 120.2(3) .
C45 C46 H46 119.9 .
C41 C46 H46 119.9 .
C44 C45 C46 120.2(4) .
C44 C45 H45 119.9 .
C46 C45 H45 119.9 .
C43 C44 C45 119.8(4) .
C43 C44 H44 120.1 .
C45 C44 H44 120.1 .
C41 C42 C43 119.7(3) .
C41 C42 H42 120.1 .
C43 C42 H42 120.1 .
C44 C43 C42 120.5(4) .
C44 C43 H43 119.8 .
C42 C43 H43 119.8 .
N1 C47 C48 115.6(3) .
N1 C47 C41 126.2(3) .
C48 C47 C41 118.1(3) .
C49 C48 C50 118.8(3) .
C49 C48 C47 120.7(3) .
C50 C48 C47 120.5(3) .
C50 C49 C48 120.3(3) 2_566
C50 C49 H49 119.9 2_566
C48 C49 H49 119.9 .
C49 C50 C48 120.9(3) 2_566
C49 C50 H50 119.5 2_566
C48 C50 H50 119.5 .
Cl1 C1SA Cl2A 115.3(4) .
Cl1 C1SA H1S1 108.5 .
Cl2A C1SA H1S1 108.5 .
Cl1 C1SA H1S2 108.5 .
Cl2A C1SA H1S2 108.5 .
H1S1 C1SA H1S2 107.5 .
Cl2B C1SB Cl1 115.1(7) .
Cl2B C1SB H1S3 108.5 .
Cl1 C1SB H1S3 108.5 .
Cl2B C1SB H1S4 108.5 .
Cl1 C1SB H1S4 108.5 .
H1S3 C1SB H1S4 107.5 .

loop_
_geom_bond_atom_site_label_1
_geom_bond_atom_site_label_2
_geom_bond_distance
_geom_bond_site_symmetry_2
C11 C12 1.387(5) .
C11 C16 1.391(5) .
C11 B1 1.630(5) .
C16 F16 1.375(4) .
C16 C15 1.379(5) .
C12 F12 1.367(4) .
C12 C13 1.375(5) .
C15 C14 1.362(5) .
C15 H15 0.9300 .
C14 F14 1.361(4) .
C14 C13 1.370(6) .
C13 H13 0.9300 .
B1 C21 1.640(4) .
B1 C31 1.641(5) .
B1 N2 1.647(4) .
C21 C26 1.382(4) .
C21 C22 1.395(4) .
C22 F22 1.357(4) .
C22 C23 1.382(4) .
C26 C25 1.368(4) .
C26 F26 1.378(4) .
C25 C24 1.368(5) .
C25 H25 0.9300 .
C23 C24 1.367(5) .
C23 H23 0.9300 .
C24 F24 1.364(4) .
C31 C36 1.394(4) .
C31 C32 1.402(5) .
C36 F36 1.362(4) .
C36 C35 1.386(5) .
C33 C34 1.372(5) .
C33 C32 1.378(5) .
C33 H33 0.9300 .
C32 F32 1.358(4) .
C35 C34 1.360(5) .
C35 H35 0.9300 .
C34 F34 1.362(4) .
N1 C47 1.294(4) .
N1 N2 1.437(4) .
N2 H2A 0.8900 .
N2 H2B 0.8900 .
C41 C42 1.381(5) .
C41 C46 1.385(5) .
C41 C47 1.497(4) .
C46 C45 1.378(5) .
C46 H46 0.9300 .
C45 C44 1.375(6) .
C45 H45 0.9300 .
C44 C43 1.372(6) .
C44 H44 0.9300 .
C42 C43 1.387(5) .
C42 H42 0.9300 .
C43 H43 0.9300 .
C47 C48 1.479(4) .
C48 C49 1.389(4) .
C48 C50 1.394(4) .
C49 C50 1.380(5) 2_566
C49 H49 0.9300 .
C50 H50 0.9300 .
Cl1 C1SB 1.699(5) .
Cl1 C1SA 1.699(5) .
C1SA Cl2A 1.776(10) .
C1SA H1S1 0.9700 .
C1SA H1S2 0.9700 .
C1SB Cl2B 1.580(15) .
C1SB H1S3 0.9700 .
C1SB H1S4 0.9700 .
